data_7044913
loop_
_publ_author_name
'Huang, Xianqiang'
'Li, Jikun'
'Shen, Guodong'
'Xin, Nana'
'Lin, Zhengguo'
'Chi, Yingnan'
'Dou, Jianmin'
'Li, Dacheng'
'Hu, Changwen'

_publ_section_title
;
 Three Pd-decavanadates with a controllable molar ratio of Pd to
 decavanadate and their heterogeneous aerobic oxidation of benzylic C-H
 bonds.
;
_journal_issue 3
_journal_name_full 'Dalton transactions (Cambridge, England : 2003)'
_journal_page_first 726
_journal_page_last 733
_journal_paper_doi 10.1039/c7dt03898d
_journal_volume 47
_journal_year 2018
_chemical_formula_moiety 'C16 H50 N4 O28 V10'
_chemical_formula_sum 'C16 H50 N4 O28 V10'
_chemical_formula_weight 1256.00
_space_group_crystal_system triclinic
_space_group_IT_number 2
_space_group_name_Hall '-P 1'
_space_group_name_H-M_alt 'P -1'
_symmetry_space_group_name_Hall '-P 1'
_symmetry_space_group_name_H-M 'P -1'
_atom_sites_solution_hydrogens mixed
_audit_creation_method SHELXL-2014/6
_audit_update_record
;
2017-11-12 deposited with the CCDC.
2017-11-30 downloaded from the CCDC.
;
_cell_angle_alpha 68.3170(10)
_cell_angle_beta 83.535(2)
_cell_angle_gamma 78.824(2)
_cell_formula_units_Z 2
_cell_length_a 12.6170(12)
_cell_length_b 12.6550(12)
_cell_length_c 15.6028(15)
_cell_measurement_reflns_used 4950
_cell_measurement_temperature 296(2)
_cell_measurement_theta_max 28.36
_cell_measurement_theta_min 2.21
_cell_volume 2268.8(4)
_computing_structure_refinement 'SHELXL-2014/6 (Sheldrick, 2014)'
_diffrn_ambient_temperature 296(2)
_diffrn_measured_fraction_theta_full 0.956
_diffrn_measured_fraction_theta_max 0.979
_diffrn_measurement_device_type 'CCD area detector'
_diffrn_measurement_method 'phi and omega scans'
_diffrn_radiation_type MoK\a
_diffrn_radiation_wavelength 0.71073
_diffrn_reflns_av_R_equivalents 0.0232
_diffrn_reflns_av_unetI/netI 0.0462
_diffrn_reflns_Laue_measured_fraction_full 0.956
_diffrn_reflns_Laue_measured_fraction_max 0.979
_diffrn_reflns_limit_h_max 14
_diffrn_reflns_limit_h_min -15
_diffrn_reflns_limit_k_max 11
_diffrn_reflns_limit_k_min -15
_diffrn_reflns_limit_l_max 17
_diffrn_reflns_limit_l_min -18
_diffrn_reflns_number 11291
_diffrn_reflns_point_group_measured_fraction_full 0.956
_diffrn_reflns_point_group_measured_fraction_max 0.979
_diffrn_reflns_theta_full 25.242
_diffrn_reflns_theta_max 25.050
_diffrn_reflns_theta_min 1.406
_exptl_absorpt_coefficient_mu 2.045
_exptl_absorpt_correction_T_max 0.6395
_exptl_absorpt_correction_T_min 0.5697
_exptl_absorpt_correction_type multi-scan
_exptl_absorpt_process_details sadabs
_exptl_crystal_colour orange
_exptl_crystal_density_diffrn 1.839
_exptl_crystal_description block
_exptl_crystal_F_000 1256
_exptl_crystal_size_max 0.310
_exptl_crystal_size_mid 0.260
_exptl_crystal_size_min 0.240
_refine_diff_density_max 1.367
_refine_diff_density_min -1.013
_refine_diff_density_rms 0.271
_refine_ls_extinction_method none
_refine_ls_goodness_of_fit_ref 1.126
_refine_ls_hydrogen_treatment constr
_refine_ls_matrix_type full
_refine_ls_number_parameters 539
_refine_ls_number_reflns 7843
_refine_ls_number_restraints 0
_refine_ls_restrained_S_all 1.126
_refine_ls_R_factor_all 0.0834
_refine_ls_R_factor_gt 0.0607
_refine_ls_shift/su_max 0.000
_refine_ls_shift/su_mean 0.000
_refine_ls_structure_factor_coef Fsqd
_refine_ls_weighting_details 'w=1/[\s^2^(Fo^2^)+(0.2000P)^2^] where P=(Fo^2^+2Fc^2^)/3'
_refine_ls_weighting_scheme calc
_refine_ls_wR_factor_gt 0.2033
_refine_ls_wR_factor_ref 0.2797
_reflns_Friedel_coverage 0.000
_reflns_number_gt 5909
_reflns_number_total 7843
_reflns_threshold_expression 'I > 2\s(I)'
_cod_data_source_file c7dt03898d2.cif
_cod_data_source_block 1_sq_CCDC1
_cod_depositor_comments 'Adding full bibliography for 7044911--7044914.cif.'
_cod_database_code 7044913
_shelx_space_group_comment
;
The symmetry employed for this shelxl refinement is uniquely defined
by the following loop, which should always be used as a source of
symmetry information in preference to the above space-group names.
They are only intended as comments.
;
_shelx_estimated_absorpt_t_min 0.570
_shelx_estimated_absorpt_t_max 0.640
_shelxl_version_number 2014/6

loop_
_space_group_symop_operation_xyz
'x, y, z'
'-x, -y, -z'

loop_
_atom_site_label
_atom_site_type_symbol
_atom_site_fract_x
_atom_site_fract_y
_atom_site_fract_z
_atom_site_U_iso_or_equiv
_atom_site_adp_type
_atom_site_occupancy
_atom_site_site_symmetry_order
_atom_site_calc_flag
_atom_site_refinement_flags_posn
_atom_site_refinement_flags_adp
V1 V 0.18496(8) 0.13307(8) 0.35041(6) 0.0197(3) Uani 1 1 d . .
V2 V 0.08366(8) 0.33569(8) 0.16365(6) 0.0213(3) Uani 1 1 d . .
V3 V 0.17153(8) 0.08135(9) 0.17135(7) 0.0256(3) Uani 1 1 d . .
V4 V 0.09133(8) 0.40276(8) 0.33964(7) 0.0237(3) Uani 1 1 d . .
V5 V -0.07835(7) 0.25411(8) 0.33185(6) 0.0218(3) Uani 1 1 d . .
V6 V 0.33330(8) 0.23320(9) 0.17580(7) 0.0264(3) Uani 1 1 d . .
V7 V 0.02015(8) -0.00867(8) 0.34079(6) 0.0238(3) Uani 1 1 d . .
V8 V 0.24881(8) 0.48363(9) 0.16910(8) 0.0303(3) Uani 1 1 d . .
V9 V -0.07357(8) 0.17647(9) 0.16438(7) 0.0264(3) Uani 1 1 d . .
V10 V 0.33649(8) 0.29846(9) 0.34995(7) 0.0288(3) Uani 1 1 d . .
O1 O -0.1649(4) 0.3093(4) 0.3944(3) 0.0352(10) Uani 1 1 d . .
O2 O 0.0056(4) 0.4604(4) 0.4005(3) 0.0358(11) Uani 1 1 d . .
O3 O 0.2580(4) 0.0218(4) 0.1124(3) 0.0384(11) Uani 1 1 d . .
O4 O -0.0751(3) 0.0906(3) 0.4023(2) 0.0236(9) Uani 1 1 d . .
H4 H -0.1099 0.0644 0.4535 0.028 Uiso 1 1 d R U
O5 O 0.1264(3) -0.0471(3) 0.2668(3) 0.0260(9) Uani 1 1 d . .
O6 O 0.4194(4) 0.1748(4) 0.1162(3) 0.0383(11) Uani 1 1 d . .
O7 O 0.0629(3) 0.2328(3) 0.4030(3) 0.0232(9) Uani 1 1 d . .
H7 H 0.0548 0.2091 0.4615 0.028 Uiso 1 1 d R U
O8 O 0.1952(3) 0.2411(4) 0.1187(3) 0.0270(9) Uani 1 1 d . .
O9 O 0.1357(3) 0.5213(3) 0.2490(3) 0.0281(9) Uani 1 1 d . .
O10 O 0.1371(3) 0.0084(3) 0.4140(3) 0.0254(9) Uani 1 1 d . .
O11 O 0.3436(3) 0.4391(4) 0.2615(3) 0.0352(10) Uani 1 1 d . .
O12 O 0.0486(3) 0.1134(4) 0.1119(3) 0.0286(9) Uani 1 1 d . .
O13 O 0.2687(3) 0.0884(3) 0.2636(3) 0.0252(9) Uani 1 1 d . .
O14 O 0.3312(3) 0.3860(4) 0.1145(3) 0.0324(10) Uani 1 1 d . .
O15 O 0.1235(3) 0.4618(4) 0.1076(3) 0.0290(10) Uani 1 1 d . .
O16 O 0.2732(4) 0.6076(4) 0.1025(3) 0.0435(12) Uani 1 1 d . .
O17 O -0.0074(3) 0.3807(3) 0.2583(3) 0.0243(9) Uani 1 1 d . .
O18 O -0.0093(4) -0.1318(3) 0.4128(3) 0.0316(10) Uani 1 1 d . .
O19 O -0.1660(4) 0.1907(4) 0.0965(3) 0.0391(11) Uani 1 1 d . .
O20 O -0.0836(3) 0.0361(4) 0.2549(3) 0.0302(10) Uani 1 1 d . .
O21 O 0.0588(3) 0.1675(3) 0.2622(3) 0.0217(9) Uani 1 1 d . .
O22 O 0.1975(3) 0.2997(3) 0.2625(3) 0.0234(9) Uani 1 1 d . .
O23 O 0.2794(3) 0.1438(4) 0.4131(3) 0.0264(9) Uani 1 1 d . .
O24 O -0.0183(3) 0.3252(3) 0.1067(3) 0.0269(9) Uani 1 1 d . .
O25 O -0.1531(3) 0.2534(4) 0.2444(3) 0.0305(10) Uani 1 1 d . .
O26 O 0.4094(3) 0.2260(4) 0.2694(3) 0.0342(10) Uani 1 1 d . .
O27 O 0.2129(3) 0.3575(4) 0.4056(3) 0.0304(10) Uani 1 1 d . .
O28 O 0.4290(4) 0.2813(4) 0.4185(3) 0.0427(12) Uani 1 1 d . .
N1 N 0.0440(4) 0.2060(4) 0.8616(3) 0.0305(11) Uani 1 1 d . .
N2 N 0.6357(4) 0.9944(5) 0.3429(4) 0.0342(12) Uani 1 1 d . .
N3 N 0.3072(5) 0.6782(4) 0.3775(4) 0.0397(13) Uani 1 1 d . .
N4 N 0.6312(4) 0.4852(5) 0.1398(4) 0.0375(13) Uani 1 1 d . .
C1 C 0.0521(8) 0.2493(6) 0.7586(4) 0.056(2) Uani 1 1 d . .
H1A H 0.0505 0.1873 0.7376 0.084 Uiso 1 1 calc R U
H1B H 0.1187 0.2786 0.7373 0.084 Uiso 1 1 calc R U
H1C H -0.0076 0.3098 0.7348 0.084 Uiso 1 1 calc R U
C2 C 0.0624(7) 0.3011(6) 0.8921(5) 0.0477(18) Uani 1 1 d . .
H2A H 0.0060 0.3662 0.8703 0.072 Uiso 1 1 calc R U
H2B H 0.1311 0.3235 0.8671 0.072 Uiso 1 1 calc R U
H2C H 0.0617 0.2739 0.9583 0.072 Uiso 1 1 calc R U
C8 C 0.7229(5) 0.8924(6) 0.3681(5) 0.0429(16) Uani 1 1 d . .
H8A H 0.7892 0.9138 0.3356 0.064 Uiso 1 1 calc R U
H8B H 0.7036 0.8329 0.3514 0.064 Uiso 1 1 calc R U
H8C H 0.7322 0.8643 0.4334 0.064 Uiso 1 1 calc R U
C3 C 0.1212(7) 0.0994(6) 0.9013(5) 0.058(2) Uani 1 1 d . .
H3A H 0.1208 0.0792 0.9670 0.086 Uiso 1 1 calc R U
H3B H 0.1925 0.1112 0.8751 0.086 Uiso 1 1 calc R U
H3C H 0.1008 0.0383 0.8876 0.086 Uiso 1 1 calc R U
C13 C 0.7403(6) 0.5178(7) 0.1122(6) 0.055(2) Uani 1 1 d . .
H13A H 0.7939 0.4494 0.1269 0.082 Uiso 1 1 calc R U
H13B H 0.7532 0.5648 0.1449 0.082 Uiso 1 1 calc R U
H13C H 0.7442 0.5602 0.0470 0.082 Uiso 1 1 calc R U
C7 C 0.6560(7) 1.0767(7) 0.3846(6) 0.058(2) Uani 1 1 d . .
H7A H 0.6635 1.0377 0.4499 0.087 Uiso 1 1 calc R U
H7B H 0.5964 1.1394 0.3737 0.087 Uiso 1 1 calc R U
H7C H 0.7213 1.1061 0.3571 0.087 Uiso 1 1 calc R U
C6 C 0.6341(6) 1.0538(7) 0.2389(5) 0.058(2) Uani 1 1 d . .
H6A H 0.5809 1.1226 0.2237 0.087 Uiso 1 1 calc R U
H6B H 0.6165 1.0029 0.2118 0.087 Uiso 1 1 calc R U
H6C H 0.7041 1.0736 0.2152 0.087 Uiso 1 1 calc R U
C11 C 0.1925(6) 0.6658(7) 0.3941(6) 0.058(2) Uani 1 1 d . .
H11A H 0.1756 0.6372 0.4593 0.086 Uiso 1 1 calc R U
H11B H 0.1785 0.6127 0.3676 0.086 Uiso 1 1 calc R U
H11C H 0.1484 0.7395 0.3661 0.086 Uiso 1 1 calc R U
C15 C 0.6153(6) 0.4369(8) 0.2454(5) 0.065(2) Uani 1 1 d . .
H15A H 0.5549 0.3963 0.2623 0.097 Uiso 1 1 calc R U
H15B H 0.6018 0.4992 0.2684 0.097 Uiso 1 1 calc R U
H15C H 0.6794 0.3850 0.2716 0.097 Uiso 1 1 calc R U
C5 C 0.5303(6) 0.9546(7) 0.3770(6) 0.063(2) Uani 1 1 d . .
H5A H 0.5300 0.9170 0.4429 0.094 Uiso 1 1 calc R U
H5B H 0.5199 0.9015 0.3491 0.094 Uiso 1 1 calc R U
H5C H 0.4730 1.0197 0.3609 0.094 Uiso 1 1 calc R U
C9 C 0.3229(7) 0.7695(8) 0.4121(6) 0.063(2) Uani 1 1 d . .
H9A H 0.2625 0.8313 0.3964 0.095 Uiso 1 1 calc R U
H9B H 0.3881 0.7986 0.3841 0.095 Uiso 1 1 calc R U
H9C H 0.3282 0.7373 0.4779 0.095 Uiso 1 1 calc R U
C4 C -0.0649(8) 0.1795(8) 0.8914(6) 0.067(3) Uani 1 1 d . .
H4A H -0.0797 0.1270 0.8647 0.101 Uiso 1 1 calc R U
H4B H -0.1166 0.2494 0.8715 0.101 Uiso 1 1 calc R U
H4C H -0.0699 0.1450 0.9575 0.101 Uiso 1 1 calc R U
C14 C 0.6183(7) 0.3951(8) 0.1030(6) 0.062(2) Uani 1 1 d . .
H14A H 0.5589 0.3574 0.1357 0.093 Uiso 1 1 calc R U
H14B H 0.6835 0.3394 0.1111 0.093 Uiso 1 1 calc R U
H14C H 0.6043 0.4306 0.0385 0.093 Uiso 1 1 calc R U
C12 C 0.3770(7) 0.5656(7) 0.4242(8) 0.076(3) Uani 1 1 d . .
H12A H 0.4487 0.5664 0.3960 0.114 Uiso 1 1 calc R U
H12B H 0.3474 0.5044 0.4182 0.114 Uiso 1 1 calc R U
H12C H 0.3799 0.5534 0.4884 0.114 Uiso 1 1 calc R U
C10 C 0.3306(9) 0.7216(9) 0.2735(6) 0.076(3) Uani 1 1 d . .
H10A H 0.2792 0.7893 0.2446 0.113 Uiso 1 1 calc R U
H10B H 0.3251 0.6627 0.2500 0.113 Uiso 1 1 calc R U
H10C H 0.4024 0.7402 0.2602 0.113 Uiso 1 1 calc R U
C16 C 0.5456(6) 0.5919(7) 0.1043(6) 0.061(2) Uani 1 1 d . .
H16A H 0.5572 0.6286 0.0389 0.091 Uiso 1 1 calc R U
H16B H 0.5505 0.6446 0.1344 0.091 Uiso 1 1 calc R U
H16C H 0.4752 0.5700 0.1172 0.091 Uiso 1 1 calc R U

loop_
_atom_site_aniso_label
_atom_site_aniso_U_11
_atom_site_aniso_U_22
_atom_site_aniso_U_33
_atom_site_aniso_U_23
_atom_site_aniso_U_13
_atom_site_aniso_U_12
V1 0.0203(5) 0.0180(5) 0.0195(5) -0.0063(4) 0.0006(4) -0.0020(4)
V2 0.0213(5) 0.0192(5) 0.0195(5) -0.0042(4) 0.0011(4) -0.0009(4)
V3 0.0288(6) 0.0255(6) 0.0241(6) -0.0129(4) 0.0031(4) -0.0024(4)
V4 0.0246(6) 0.0179(5) 0.0299(6) -0.0111(4) 0.0024(4) -0.0037(4)
V5 0.0183(5) 0.0250(5) 0.0224(5) -0.0099(4) 0.0022(4) -0.0034(4)
V6 0.0194(5) 0.0265(6) 0.0294(6) -0.0083(4) 0.0066(4) -0.0025(4)
V7 0.0313(6) 0.0207(5) 0.0212(5) -0.0084(4) 0.0016(4) -0.0084(4)
V8 0.0258(6) 0.0229(6) 0.0376(6) -0.0057(5) 0.0038(5) -0.0067(4)
V9 0.0280(6) 0.0306(6) 0.0226(6) -0.0109(4) -0.0034(4) -0.0051(4)
V10 0.0236(6) 0.0274(6) 0.0361(6) -0.0104(5) -0.0032(4) -0.0065(4)
O1 0.030(2) 0.048(3) 0.032(2) -0.023(2) 0.0046(19) -0.004(2)
O2 0.043(3) 0.027(2) 0.039(3) -0.016(2) 0.008(2) -0.007(2)
O3 0.044(3) 0.038(3) 0.036(3) -0.022(2) 0.009(2) -0.002(2)
O4 0.029(2) 0.023(2) 0.0169(19) -0.0015(16) 0.0050(16) -0.0124(16)
O5 0.037(2) 0.0166(19) 0.023(2) -0.0072(16) 0.0057(17) -0.0044(17)
O6 0.030(2) 0.043(3) 0.037(2) -0.015(2) 0.0101(19) 0.000(2)
O7 0.020(2) 0.027(2) 0.023(2) -0.0126(17) 0.0018(16) 0.0011(16)
O8 0.024(2) 0.031(2) 0.022(2) -0.0091(18) 0.0075(16) -0.0029(17)
O9 0.028(2) 0.019(2) 0.034(2) -0.0063(17) 0.0081(17) -0.0067(16)
O10 0.032(2) 0.0162(19) 0.025(2) -0.0059(16) 0.0024(17) -0.0018(16)
O11 0.032(2) 0.026(2) 0.045(3) -0.007(2) -0.004(2) -0.0089(18)
O12 0.034(2) 0.032(2) 0.023(2) -0.0155(18) 0.0026(17) -0.0057(18)
O13 0.025(2) 0.022(2) 0.029(2) -0.0124(17) -0.0008(17) 0.0026(16)
O14 0.029(2) 0.028(2) 0.032(2) -0.0038(18) 0.0081(18) -0.0055(18)
O15 0.028(2) 0.024(2) 0.031(2) -0.0095(18) 0.0028(18) -0.0007(17)
O16 0.041(3) 0.033(3) 0.049(3) -0.005(2) 0.008(2) -0.015(2)
O17 0.021(2) 0.022(2) 0.029(2) -0.0106(17) -0.0044(17) 0.0007(16)
O18 0.044(3) 0.026(2) 0.025(2) -0.0050(18) 0.0018(18) -0.0155(19)
O19 0.038(3) 0.049(3) 0.032(2) -0.012(2) -0.010(2) -0.010(2)
O20 0.036(2) 0.031(2) 0.026(2) -0.0087(18) -0.0065(18) -0.0117(18)
O21 0.023(2) 0.022(2) 0.0197(19) -0.0081(16) -0.0014(16) -0.0006(16)
O22 0.021(2) 0.022(2) 0.025(2) -0.0081(17) 0.0008(16) 0.0002(16)
O23 0.025(2) 0.030(2) 0.023(2) -0.0089(17) -0.0008(17) -0.0044(17)
O24 0.030(2) 0.025(2) 0.020(2) -0.0031(16) -0.0010(16) -0.0014(17)
O25 0.020(2) 0.044(3) 0.032(2) -0.019(2) -0.0030(17) -0.0046(18)
O26 0.019(2) 0.041(3) 0.041(3) -0.014(2) 0.0012(18) -0.0030(18)
O27 0.030(2) 0.027(2) 0.038(2) -0.0170(19) -0.0029(18) -0.0037(17)
O28 0.031(3) 0.055(3) 0.047(3) -0.020(2) -0.012(2) -0.012(2)
N1 0.045(3) 0.022(2) 0.025(3) -0.011(2) 0.002(2) -0.005(2)
N2 0.022(3) 0.038(3) 0.041(3) -0.012(2) 0.001(2) -0.006(2)
N3 0.046(3) 0.025(3) 0.046(3) -0.014(2) -0.003(3) 0.001(2)
N4 0.030(3) 0.036(3) 0.042(3) -0.006(2) -0.002(2) -0.010(2)
C1 0.098(7) 0.041(4) 0.026(3) -0.013(3) -0.010(4) 0.005(4)
C2 0.072(5) 0.033(4) 0.045(4) -0.020(3) -0.003(4) -0.014(4)
C8 0.037(4) 0.044(4) 0.045(4) -0.019(3) -0.011(3) 0.009(3)
C3 0.084(6) 0.035(4) 0.052(4) -0.024(4) -0.025(4) 0.022(4)
C13 0.034(4) 0.058(5) 0.075(6) -0.023(4) -0.005(4) -0.016(3)
C7 0.048(5) 0.052(5) 0.089(6) -0.044(5) -0.003(4) -0.010(4)
C6 0.033(4) 0.069(5) 0.044(4) 0.005(4) 0.004(3) 0.001(4)
C11 0.051(5) 0.047(5) 0.083(6) -0.025(4) -0.025(4) -0.013(4)
C15 0.043(5) 0.076(6) 0.054(5) -0.007(4) 0.009(4) -0.001(4)
C5 0.029(4) 0.060(5) 0.084(6) -0.005(5) 0.005(4) -0.019(4)
C9 0.063(6) 0.070(6) 0.076(6) -0.044(5) 0.003(5) -0.023(5)
C4 0.076(6) 0.078(6) 0.064(5) -0.036(5) 0.028(5) -0.047(5)
C14 0.055(5) 0.067(6) 0.075(6) -0.033(5) 0.012(4) -0.027(4)
C12 0.051(5) 0.047(5) 0.121(8) -0.026(5) -0.017(5) 0.015(4)
C10 0.103(8) 0.075(6) 0.048(5) -0.024(5) 0.024(5) -0.028(6)
C16 0.045(5) 0.057(5) 0.069(5) -0.008(4) -0.018(4) -0.001(4)

loop_
_atom_type_symbol
_atom_type_description
_atom_type_scat_dispersion_real
_atom_type_scat_dispersion_imag
_atom_type_scat_source
C C 0.0033 0.0016 'International Tables Vol C Tables 4.2.6.8 and 6.1.1.4'
N N 0.0061 0.0033 'International Tables Vol C Tables 4.2.6.8 and 6.1.1.4'
O O 0.0106 0.0060 'International Tables Vol C Tables 4.2.6.8 and 6.1.1.4'
V V 0.3005 0.5294 'International Tables Vol C Tables 4.2.6.8 and 6.1.1.4'
H H 0.0000 0.0000 'International Tables Vol C Tables 4.2.6.8 and 6.1.1.4'

loop_
_geom_angle_atom_site_label_1
_geom_angle_atom_site_label_2
_geom_angle_atom_site_label_3
_geom_angle
O23 V1 O10 106.1(2)
O23 V1 O13 101.0(2)
O10 V1 O13 100.35(19)
O23 V1 O22 87.54(18)
O10 V1 O22 163.55(18)
O13 V1 O22 85.54(17)
O23 V1 O7 92.82(18)
O10 V1 O7 92.66(18)
O13 V1 O7 157.44(18)
O22 V1 O7 77.29(16)
O23 V1 O21 164.70(18)
O10 V1 O21 86.46(18)
O13 V1 O21 84.77(17)
O22 V1 O21 78.75(16)
O7 V1 O21 77.67(15)
O15 V2 O24 108.7(2)
O15 V2 O8 98.63(19)
O24 V2 O8 96.69(19)
O15 V2 O17 96.68(19)
O24 V2 O17 96.62(18)
O8 V2 O17 155.30(18)
O15 V2 O22 89.18(19)
O24 V2 O22 162.12(18)
O8 V2 O22 81.45(17)
O17 V2 O22 79.51(16)
O15 V2 O21 165.75(19)
O24 V2 O21 85.49(17)
O8 V2 O21 80.88(16)
O17 V2 O21 79.53(16)
O22 V2 O21 76.64(16)
O3 V3 O12 103.4(2)
O3 V3 O5 102.3(2)
O12 V3 O5 92.26(19)
O3 V3 O8 102.0(2)
O12 V3 O8 92.78(19)
O5 V3 O8 153.29(17)
O3 V3 O13 100.5(2)
O12 V3 O13 155.70(18)
O5 V3 O13 86.95(18)
O8 V3 O13 77.87(17)
O3 V3 O21 175.3(2)
O12 V3 O21 81.22(16)
O5 V3 O21 78.11(15)
O8 V3 O21 76.79(15)
O13 V3 O21 74.85(15)
O2 V4 O9 104.5(2)
O2 V4 O27 102.8(2)
O9 V4 O27 96.8(2)
O2 V4 O17 100.7(2)
O9 V4 O17 92.50(19)
O27 V4 O17 151.64(18)
O2 V4 O7 98.38(19)
O9 V4 O7 155.32(18)
O27 V4 O7 87.00(18)
O17 V4 O7 74.01(16)
O2 V4 O22 171.38(19)
O9 V4 O22 83.24(17)
O27 V4 O22 79.75(17)
O17 V4 O22 74.79(16)
O7 V4 O22 73.40(15)
O1 V5 O25 104.9(2)
O1 V5 O17 102.6(2)
O25 V5 O17 97.02(19)
O1 V5 O4 100.4(2)
O25 V5 O4 93.80(19)
O17 V5 O4 150.98(17)
O1 V5 O7 98.44(19)
O25 V5 O7 156.48(17)
O17 V5 O7 75.03(16)
O4 V5 O7 84.40(16)
O1 V5 O21 171.48(19)
O25 V5 O21 83.26(17)
O17 V5 O21 78.28(16)
O4 V5 O21 76.35(15)
O7 V5 O21 73.50(14)
O6 V6 O26 103.9(2)
O6 V6 O14 103.5(2)
O26 V6 O14 94.8(2)
O6 V6 O8 100.4(2)
O26 V6 O8 153.01(18)
O14 V6 O8 90.66(19)
O6 V6 O13 99.7(2)
O26 V6 O13 89.40(19)
O14 V6 O13 154.64(18)
O8 V6 O13 75.09(17)
O6 V6 O22 172.8(2)
O26 V6 O22 80.06(17)
O14 V6 O22 81.93(17)
O8 V6 O22 74.55(15)
O13 V6 O22 74.16(15)
O18 V7 O5 104.5(2)
O18 V7 O20 102.5(2)
O5 V7 O20 94.3(2)
O18 V7 O4 96.74(19)
O5 V7 O4 157.77(17)
O20 V7 O4 87.39(18)
O18 V7 O10 98.41(19)
O5 V7 O10 87.58(18)
O20 V7 O10 157.74(18)
O4 V7 O10 82.75(16)
O18 V7 O21 170.82(18)
O5 V7 O21 82.20(16)
O20 V7 O21 82.97(16)
O4 V7 O21 76.01(14)
O10 V7 O21 75.30(15)
O16 V8 O11 104.3(2)
O16 V8 O14 103.0(2)
O11 V8 O14 91.9(2)
O16 V8 O9 102.3(2)
O11 V8 O9 89.7(2)
O14 V8 O9 153.47(19)
O16 V8 O15 102.7(2)
O11 V8 O15 152.95(18)
O14 V8 O15 83.90(19)
O9 V8 O15 82.69(18)
O16 V8 O22 174.9(2)
O11 V8 O22 80.69(16)
O14 V8 O22 77.72(16)
O9 V8 O22 76.42(15)
O15 V8 O22 72.30(15)
O19 V9 O20 102.8(2)
O19 V9 O12 102.8(2)
O20 V9 O12 91.1(2)
O19 V9 O25 100.7(2)
O20 V9 O25 90.08(19)
O12 V9 O25 155.59(19)
O19 V9 O24 102.4(2)
O20 V9 O24 154.62(18)
O12 V9 O24 86.27(18)
O25 V9 O24 82.28(18)
O19 V9 O21 176.6(2)
O20 V9 O21 79.87(16)
O12 V9 O21 79.12(16)
O25 V9 O21 77.10(15)
O24 V9 O21 74.85(16)
O28 V10 O11 104.2(2)
O28 V10 O27 102.9(2)
O11 V10 O27 91.6(2)
O28 V10 O26 102.2(2)
O11 V10 O26 90.5(2)
O27 V10 O26 153.6(2)
O28 V10 O23 100.2(2)
O11 V10 O23 155.59(19)
O27 V10 O23 83.99(18)
O26 V10 O23 83.33(18)
O28 V10 O22 172.6(2)
O11 V10 O22 83.20(17)
O27 V10 O22 76.75(16)
O26 V10 O22 77.33(17)
O23 V10 O22 72.41(15)
V5 O4 V7 112.20(18)
V5 O4 H4 123.9
V7 O4 H4 123.9
V7 O5 V3 113.4(2)
V1 O7 V4 105.81(17)
V1 O7 V5 106.36(17)
V4 O7 V5 96.62(16)
V1 O7 H7 115.3
V4 O7 H7 115.4
V5 O7 H7 115.3
V2 O8 V3 109.66(19)
V2 O8 V6 107.4(2)
V3 O8 V6 102.15(18)
V4 O9 V8 115.8(2)
V1 O10 V7 107.8(2)
V10 O11 V8 115.2(2)
V3 O12 V9 116.1(2)
V1 O13 V3 108.7(2)
V1 O13 V6 106.08(19)
V3 O13 V6 96.91(17)
V6 O14 V8 116.4(2)
V2 O15 V8 112.3(2)
V5 O17 V2 107.78(19)
V5 O17 V4 107.41(19)
V2 O17 V4 106.98(18)
V9 O20 V7 112.9(2)
V1 O21 V2 100.28(16)
V1 O21 V7 89.41(14)
V2 O21 V7 169.0(2)
V1 O21 V5 101.51(16)
V2 O21 V5 89.52(14)
V7 O21 V5 93.64(14)
V1 O21 V3 90.35(14)
V2 O21 V3 89.61(14)
V7 O21 V3 85.13(13)
V5 O21 V3 168.07(19)
V1 O21 V9 171.08(19)
V2 O21 V9 86.01(13)
V7 O21 V9 83.80(14)
V5 O21 V9 84.75(13)
V3 O21 V9 83.32(13)
V1 O22 V2 103.88(18)
V1 O22 V4 100.93(16)
V2 O22 V4 93.94(15)
V1 O22 V6 91.34(15)
V2 O22 V6 92.42(15)
V4 O22 V6 164.4(2)
V1 O22 V10 88.96(14)
V2 O22 V10 167.0(2)
V4 O22 V10 85.57(14)
V6 O22 V10 85.04(13)
V1 O22 V8 168.6(2)
V2 O22 V8 86.17(14)
V4 O22 V8 83.50(13)
V6 O22 V8 82.73(13)
V10 O22 V8 80.86(13)
V1 O23 V10 110.8(2)
V2 O24 V9 113.5(2)
V5 O25 V9 114.7(2)
V6 O26 V10 116.1(2)
V4 O27 V10 115.5(2)
C4 N1 C3 107.8(7)
C4 N1 C1 108.0(6)
C3 N1 C1 111.4(5)
C4 N1 C2 109.8(6)
C3 N1 C2 112.0(6)
C1 N1 C2 107.8(5)
C8 N2 C5 108.5(6)
C8 N2 C7 109.0(5)
C5 N2 C7 111.6(6)
C8 N2 C6 110.3(5)
C5 N2 C6 108.5(6)
C7 N2 C6 109.0(6)
C11 N3 C12 110.3(6)
C11 N3 C9 107.5(6)
C12 N3 C9 112.1(7)
C11 N3 C10 107.6(7)
C12 N3 C10 111.3(7)
C9 N3 C10 107.8(6)
C13 N4 C14 109.7(6)
C13 N4 C16 109.4(6)
C14 N4 C16 111.2(6)
C13 N4 C15 110.6(6)
C14 N4 C15 108.7(6)
C16 N4 C15 107.1(6)
N1 C1 H1A 109.5
N1 C1 H1B 109.5
H1A C1 H1B 109.5
N1 C1 H1C 109.5
H1A C1 H1C 109.5
H1B C1 H1C 109.5
N1 C2 H2A 109.5
N1 C2 H2B 109.5
H2A C2 H2B 109.5
N1 C2 H2C 109.5
H2A C2 H2C 109.5
H2B C2 H2C 109.5
N2 C8 H8A 109.5
N2 C8 H8B 109.5
H8A C8 H8B 109.5
N2 C8 H8C 109.5
H8A C8 H8C 109.5
H8B C8 H8C 109.5
N1 C3 H3A 109.5
N1 C3 H3B 109.5
H3A C3 H3B 109.5
N1 C3 H3C 109.5
H3A C3 H3C 109.5
H3B C3 H3C 109.5
N4 C13 H13A 109.5
N4 C13 H13B 109.5
H13A C13 H13B 109.5
N4 C13 H13C 109.5
H13A C13 H13C 109.5
H13B C13 H13C 109.5
N2 C7 H7A 109.5
N2 C7 H7B 109.5
H7A C7 H7B 109.5
N2 C7 H7C 109.5
H7A C7 H7C 109.5
H7B C7 H7C 109.5
N2 C6 H6A 109.5
N2 C6 H6B 109.5
H6A C6 H6B 109.5
N2 C6 H6C 109.5
H6A C6 H6C 109.5
H6B C6 H6C 109.5
N3 C11 H11A 109.5
N3 C11 H11B 109.5
H11A C11 H11B 109.5
N3 C11 H11C 109.5
H11A C11 H11C 109.5
H11B C11 H11C 109.5
N4 C15 H15A 109.5
N4 C15 H15B 109.5
H15A C15 H15B 109.5
N4 C15 H15C 109.5
H15A C15 H15C 109.5
H15B C15 H15C 109.5
N2 C5 H5A 109.5
N2 C5 H5B 109.5
H5A C5 H5B 109.5
N2 C5 H5C 109.5
H5A C5 H5C 109.5
H5B C5 H5C 109.5
N3 C9 H9A 109.5
N3 C9 H9B 109.5
H9A C9 H9B 109.5
N3 C9 H9C 109.5
H9A C9 H9C 109.5
H9B C9 H9C 109.5
N1 C4 H4A 109.5
N1 C4 H4B 109.5
H4A C4 H4B 109.5
N1 C4 H4C 109.5
H4A C4 H4C 109.5
H4B C4 H4C 109.5
N4 C14 H14A 109.5
N4 C14 H14B 109.5
H14A C14 H14B 109.5
N4 C14 H14C 109.5
H14A C14 H14C 109.5
H14B C14 H14C 109.5
N3 C12 H12A 109.5
N3 C12 H12B 109.5
H12A C12 H12B 109.5
N3 C12 H12C 109.5
H12A C12 H12C 109.5
H12B C12 H12C 109.5
N3 C10 H10A 109.5
N3 C10 H10B 109.5
H10A C10 H10B 109.5
N3 C10 H10C 109.5
H10A C10 H10C 109.5
H10B C10 H10C 109.5
N4 C16 H16A 109.5
N4 C16 H16B 109.5
H16A C16 H16B 109.5
N4 C16 H16C 109.5
H16A C16 H16C 109.5
H16B C16 H16C 109.5

loop_
_geom_bond_atom_site_label_1
_geom_bond_atom_site_label_2
_geom_bond_distance
V1 O23 1.679(4)
V1 O10 1.708(4)
V1 O13 1.811(4)
V1 O22 2.073(4)
V1 O7 2.089(4)
V1 O21 2.097(4)
V2 O15 1.657(4)
V2 O24 1.696(4)
V2 O8 1.911(4)
V2 O17 1.953(4)
V2 O22 2.091(4)
V2 O21 2.174(4)
V3 O3 1.603(4)
V3 O12 1.798(4)
V3 O5 1.887(4)
V3 O8 1.950(4)
V3 O13 2.030(4)
V3 O21 2.304(4)
V4 O2 1.606(4)
V4 O9 1.773(4)
V4 O27 1.823(4)
V4 O17 1.998(4)
V4 O7 2.093(4)
V4 O22 2.251(4)
V5 O1 1.613(4)
V5 O25 1.748(4)
V5 O17 1.910(4)
V5 O4 1.947(4)
V5 O7 2.125(4)
V5 O21 2.258(4)
V6 O6 1.600(4)
V6 O26 1.803(5)
V6 O14 1.809(4)
V6 O8 2.014(4)
V6 O13 2.091(4)
V6 O22 2.288(4)
V7 O18 1.633(4)
V7 O5 1.783(4)
V7 O20 1.838(4)
V7 O4 1.997(4)
V7 O10 2.053(4)
V7 O21 2.231(4)
V8 O16 1.595(5)
V8 O11 1.831(4)
V8 O14 1.848(4)
V8 O9 1.895(4)
V8 O15 2.049(4)
V8 O22 2.414(4)
V9 O19 1.604(4)
V9 O20 1.833(4)
V9 O12 1.845(4)
V9 O25 1.936(4)
V9 O24 1.988(4)
V9 O21 2.347(4)
V10 O28 1.602(4)
V10 O11 1.817(4)
V10 O27 1.862(4)
V10 O26 1.879(5)
V10 O23 2.069(4)
V10 O22 2.335(4)
O4 H4 0.8501
O7 H7 0.8500
N1 C4 1.461(9)
N1 C3 1.469(8)
N1 C1 1.493(8)
N1 C2 1.511(8)
N2 C8 1.484(8)
N2 C5 1.486(8)
N2 C7 1.488(9)
N2 C6 1.517(8)
N3 C11 1.469(9)
N3 C12 1.494(9)
N3 C9 1.496(9)
N3 C10 1.523(9)
N4 C13 1.485(8)
N4 C14 1.496(10)
N4 C16 1.521(9)
N4 C15 1.535(9)
C1 H1A 0.9600
C1 H1B 0.9600
C1 H1C 0.9600
C2 H2A 0.9600
C2 H2B 0.9600
C2 H2C 0.9600
C8 H8A 0.9600
C8 H8B 0.9600
C8 H8C 0.9600
C3 H3A 0.9600
C3 H3B 0.9600
C3 H3C 0.9600
C13 H13A 0.9600
C13 H13B 0.9600
C13 H13C 0.9600
C7 H7A 0.9600
C7 H7B 0.9600
C7 H7C 0.9600
C6 H6A 0.9600
C6 H6B 0.9600
C6 H6C 0.9600
C11 H11A 0.9600
C11 H11B 0.9600
C11 H11C 0.9600
C15 H15A 0.9600
C15 H15B 0.9600
C15 H15C 0.9600
C5 H5A 0.9600
C5 H5B 0.9600
C5 H5C 0.9600
C9 H9A 0.9600
C9 H9B 0.9600
C9 H9C 0.9600
C4 H4A 0.9600
C4 H4B 0.9600
C4 H4C 0.9600
C14 H14A 0.9600
C14 H14B 0.9600
C14 H14C 0.9600
C12 H12A 0.9600
C12 H12B 0.9600
C12 H12C 0.9600
C10 H10A 0.9600
C10 H10B 0.9600
C10 H10C 0.9600
C16 H16A 0.9600
C16 H16B 0.9600
C16 H16C 0.9600

loop_
_geom_hbond_atom_site_label_D
_geom_hbond_atom_site_label_H
_geom_hbond_atom_site_label_A
_geom_hbond_distance_DH
_geom_hbond_distance_HA
_geom_hbond_distance_DA
_geom_hbond_angle_DHA
_geom_hbond_site_symmetry_A
C16 H16C O16 0.96 2.52 3.408(9) 153.5 .
C10 H10A O5 0.96 2.64 3.483(11) 147.0 1_565
C14 H14B O19 0.96 2.46 3.393(10) 164.9 1_655
C4 H4C O19 0.96 2.56 3.351(10) 139.4 1_556
C4 H4B O16 0.96 2.51 3.401(11) 153.4 2_566
C9 H9C O1 0.96 2.69 3.358(10) 127.1 2_566
C9 H9A O10 0.96 2.57 3.455(10) 154.1 1_565
C9 H9A O5 0.96 2.62 3.437(10) 143.3 1_565
C5 H5C O26 0.96 2.49 3.350(10) 149.4 1_565
C15 H15C O25 0.96 2.53 3.364(9) 145.9 1_655
C15 H15A O11 0.96 2.62 3.404(9) 139.6 .
C11 H11C O18 0.96 2.54 3.314(9) 138.1 1_565
C6 H6C O19 0.96 2.56 3.447(9) 154.1 1_665
C6 H6A O26 0.96 2.48 3.329(9) 147.5 1_565
C6 H6A O6 0.96 2.61 3.278(9) 126.5 1_565
C7 H7A O23 0.96 2.54 3.406(10) 150.4 2_666
C13 H13C O14 0.96 2.60 3.452(10) 148.7 2_665
C13 H13A O25 0.96 2.50 3.322(9) 144.1 1_655
C13 H13A O24 0.96 2.63 3.528(9) 155.1 1_655
C3 H3A O12 0.96 2.50 3.371(9) 151.1 1_556
C8 H8C O23 0.96 2.35 3.271(8) 160.9 2_666
C8 H8A O20 0.96 2.37 3.281(9) 158.0 1_665
C2 H2C O12 0.96 2.52 3.382(9) 149.7 1_556
C2 H2A O15 0.96 2.56 3.433(9) 150.7 2_566
C2 H2A O9 0.96 2.55 3.399(9) 147.7 2_566
C1 H1C O9 0.96 2.49 3.347(9) 148.1 2_566
O7 H7 O18 0.85 1.92 2.745(5) 163.8 2_556
O4 H4 O10 0.85 1.95 2.759(5) 159.3 2_556
